data_4131455
loop_
_publ_author_name
'Kushida, Tomokatsu'
'Shirai, Shusuke'
'Ando, Naoki'
'Okamoto, Toshihiro'
'Ishii, Hiroyuki'
'Matsui, Hiroyuki'
'Yamagishi, Masakazu'
'Uemura, Takafumi'
'Tsurumi, Junto'
'Watanabe, Shun'
'Takeya, Jun'
'Yamaguchi, Shigehiro'

_publ_section_title
;
 Boron-Stabilized Planar Neutral \p-Radicals with Well-Balanced Ambipolar
 Charge-Transport Properties.
;
_journal_issue 41
_journal_name_full 'Journal of the American Chemical Society'
_journal_page_first 14336
_journal_page_last 14339
_journal_paper_doi 10.1021/jacs.7b05471
_journal_volume 139
_journal_year 2017
_chemical_formula_moiety 'C41 H42 B'
_chemical_formula_sum 'C41 H42 B'
_chemical_formula_weight 545.56
_space_group_IT_number 33
_space_group_name_Hall 'P 2c -2n'
_space_group_name_H-M_alt 'P n a 21'
_symmetry_cell_setting orthorhombic
_symmetry_Int_Tables_number 33
_symmetry_space_group_name_Hall 'P 2c -2n'
_symmetry_space_group_name_H-M 'P n a 21'
_atom_sites_solution_hydrogens geom
_atom_sites_solution_primary direct
_atom_sites_solution_secondary difmap
_audit_creation_method SHELXL-97
_cell_angle_alpha 90.00
_cell_angle_beta 90.00
_cell_angle_gamma 90.00
_cell_formula_units_Z 4
_cell_length_a 11.905(3)
_cell_length_b 9.727(2)
_cell_length_c 26.288(6)
_cell_measurement_reflns_used 2902
_cell_measurement_temperature 123(2)
_cell_measurement_theta_max 31.3
_cell_measurement_theta_min 2.2
_cell_volume 3044.1(12)
_computing_structure_refinement 'SHELXL-97 (Sheldrick, 1997)'
_computing_structure_solution 'SHELXS-97 (Sheldrick, 1990)'
_diffrn_ambient_temperature 123(2)
_diffrn_detector_area_resol_mean 28.5714
_diffrn_measured_fraction_theta_full 0.997
_diffrn_measured_fraction_theta_max 0.997
_diffrn_measurement_device_type
;
Saturn70 CCD (4x4 bin mode) with MicroMax-007
;
_diffrn_measurement_method dtprofit.ref
_diffrn_radiation_monochromator VariMax
_diffrn_radiation_source 'fine-focus sealed tube'
_diffrn_radiation_type MoKa
_diffrn_radiation_wavelength 0.71075
_diffrn_reflns_av_R_equivalents 0.0756
_diffrn_reflns_av_sigmaI/netI 0.0774
_diffrn_reflns_limit_h_max 14
_diffrn_reflns_limit_h_min -13
_diffrn_reflns_limit_k_max 11
_diffrn_reflns_limit_k_min -11
_diffrn_reflns_limit_l_max 28
_diffrn_reflns_limit_l_min -31
_diffrn_reflns_number 19134
_diffrn_reflns_theta_full 24.99
_diffrn_reflns_theta_max 24.99
_diffrn_reflns_theta_min 3.51
_exptl_absorpt_coefficient_mu 0.066
_exptl_absorpt_correction_T_max 0.9934
_exptl_absorpt_correction_T_min 0.9934
_exptl_absorpt_correction_type multi-scan
_exptl_absorpt_process_details 'Jacobson, R. (1998) Private communication'
_exptl_crystal_colour red
_exptl_crystal_density_diffrn 1.190
_exptl_crystal_density_method 'not measured'
_exptl_crystal_description prism
_exptl_crystal_F_000 1172
_exptl_crystal_size_max 0.10
_exptl_crystal_size_mid 0.10
_exptl_crystal_size_min 0.10
_refine_diff_density_max 0.190
_refine_diff_density_min -0.205
_refine_diff_density_rms 0.044
_refine_ls_abs_structure_details 'Flack H D (1983), Acta Cryst. A39, 876-881'
_refine_ls_extinction_coef none
_refine_ls_extinction_method none
_refine_ls_goodness_of_fit_ref 1.049
_refine_ls_hydrogen_treatment constr
_refine_ls_matrix_type full
_refine_ls_number_parameters 388
_refine_ls_number_reflns 4971
_refine_ls_number_restraints 1
_refine_ls_restrained_S_all 1.049
_refine_ls_R_factor_all 0.1056
_refine_ls_R_factor_gt 0.0589
_refine_ls_shift/su_max 0.000
_refine_ls_shift/su_mean 0.000
_refine_ls_structure_factor_coef Fsqd
_refine_ls_weighting_details 'calc w=1/[\s^2^(Fo^2^)+(0.0526P)^2^+0.6527P] where P=(Fo^2^+2Fc^2^)/3'
_refine_ls_weighting_scheme calc
_refine_ls_wR_factor_gt 0.1137
_refine_ls_wR_factor_ref 0.1362
_reflns_number_gt 3161
_reflns_number_total 4971
_reflns_threshold_expression >2sigma(I)
_cod_data_source_file ja7b05471_si_003.cif
_cod_data_source_block compound_1b
_cod_depositor_comments
;
The following automatic conversions were performed:

data item '_exptl_absorpt_correction_type' value 'Multi-scan' was
changed to 'multi-scan' in accordance with the
/home/saulius/struct/COD-crude-data/automatic-downloads/DataCite-retrospective/ACS/depositions/lib/dictionaries/cif_core.dic
dictionary named 'cif_core.dic' version 2.4.2 last updated on
2011-04-26.

Automatic conversion script
Id: cif_fix_values 6909 2019-04-08 15:41:33Z antanas 
;
_cod_original_cell_volume 3044.3(13)
_cod_original_sg_symbol_H-M Pna21
_cod_database_code 4131455

loop_
_symmetry_equiv_pos_as_xyz
'x, y, z'
'-x, -y, z+1/2'
'-x+1/2, y+1/2, z+1/2'
'x+1/2, -y+1/2, z'

loop_
_atom_site_label
_atom_site_type_symbol
_atom_site_fract_x
_atom_site_fract_y
_atom_site_fract_z
_atom_site_U_iso_or_equiv
_atom_site_adp_type
_atom_site_occupancy
_atom_site_symmetry_multiplicity
_atom_site_calc_flag
_atom_site_refinement_flags
C8 C 0.7198(3) 0.4075(4) 0.04107(14) 0.0219(9) Uani 1 1 d .
C13 C 0.7794(3) 0.4141(4) 0.08841(14) 0.0217(9) Uani 1 1 d .
C2 C 0.9124(3) 0.5937(4) 0.05212(14) 0.0194(8) Uani 1 1 d .
C20 C 0.6944(3) 0.4911(4) -0.05301(13) 0.0193(8) Uani 1 1 d .
C7 C 0.8548(3) 0.5912(4) 0.00417(14) 0.0213(9) Uani 1 1 d .
C32 C 0.8256(3) 0.6791(4) -0.08765(13) 0.0236(9) Uani 1 1 d .
C1 C 0.8746(3) 0.5064(4) 0.09366(14) 0.0214(9) Uani 1 1 d .
B1 B 0.7564(4) 0.4950(4) -0.00305(17) 0.0193(10) Uani 1 1 d .
C25 C 0.6004(3) 0.4036(4) -0.05832(14) 0.0234(9) Uani 1 1 d .
C12 C 0.7457(3) 0.3294(4) 0.12901(14) 0.0254(9) Uani 1 1 d .
C29 C 0.8057(3) 0.3236(4) 0.17975(15) 0.0288(10) Uani 1 1 d .
C3 C 1.0048(3) 0.6816(4) 0.05836(14) 0.0234(9) Uani 1 1 d .
C14 C 0.9354(3) 0.5101(4) 0.14211(13) 0.0223(9) Uani 1 1 d .
C24 C 0.5419(3) 0.4043(4) -0.10393(15) 0.0262(9) Uani 1 1 d .
H1 H 0.4788 0.3454 -0.1079 0.031 Uiso 1 1 calc R
C18 C 0.9645(3) 0.4267(4) 0.22815(15) 0.0301(10) Uani 1 1 d .
H2 H 0.9426 0.3693 0.2557 0.036 Uiso 1 1 calc R
C6 C 0.8879(3) 0.6748(4) -0.03656(14) 0.0216(9) Uani 1 1 d .
C15 C 1.0297(3) 0.5983(4) 0.14838(14) 0.0240(9) Uani 1 1 d .
C26 C 1.0721(3) 0.6940(4) 0.10697(15) 0.0289(10) Uani 1 1 d .
C35 C 0.5629(3) 0.3064(4) -0.01557(14) 0.0274(10) Uani 1 1 d .
C22 C 0.6650(3) 0.5759(4) -0.13809(14) 0.0257(9) Uani 1 1 d .
H3 H 0.6861 0.6347 -0.1653 0.031 Uiso 1 1 calc R
C19 C 0.9035(3) 0.4229(4) 0.18321(14) 0.0259(9) Uani 1 1 d .
C9 C 0.6276(3) 0.3192(4) 0.03464(14) 0.0240(9) Uani 1 1 d .
C16 C 1.0878(3) 0.5969(4) 0.19423(14) 0.0302(10) Uani 1 1 d .
H4 H 1.1507 0.6558 0.1984 0.036 Uiso 1 1 calc R
C21 C 0.7267(3) 0.5784(4) -0.09303(14) 0.0225(9) Uani 1 1 d .
C5 C 0.9796(3) 0.7606(4) -0.02959(15) 0.0301(10) Uani 1 1 d .
H5 H 1.0043 0.8180 -0.0566 0.036 Uiso 1 1 calc R
C4 C 1.0357(3) 0.7630(4) 0.01700(15) 0.0315(10) Uani 1 1 d .
H6 H 1.0981 0.8231 0.0207 0.038 Uiso 1 1 calc R
C11 C 0.6521(3) 0.2439(4) 0.12129(16) 0.0319(10) Uani 1 1 d .
H7 H 0.6276 0.1875 0.1486 0.038 Uiso 1 1 calc R
C23 C 0.5732(3) 0.4891(4) -0.14397(14) 0.0253(9) Uani 1 1 d .
C10 C 0.5942(3) 0.2381(4) 0.07592(15) 0.0337(11) Uani 1 1 d .
H8 H 0.5313 0.1787 0.0727 0.040 Uiso 1 1 calc R
C33 C 0.9106(3) 0.6500(4) -0.13038(15) 0.0345(11) Uani 1 1 d .
H9 H 0.9391 0.5560 -0.1270 0.052 Uiso 1 1 calc R
H10 H 0.9733 0.7151 -0.1279 0.052 Uiso 1 1 calc R
H11 H 0.8737 0.6606 -0.1635 0.052 Uiso 1 1 calc R
C17 C 1.0568(3) 0.5126(4) 0.23377(15) 0.0299(10) Uani 1 1 d .
H12 H 1.0981 0.5131 0.2647 0.036 Uiso 1 1 calc R
C38 C 0.5080(3) 0.4848(4) -0.19334(14) 0.0320(9) Uani 1 1 d .
H13 H 0.5337 0.5616 -0.2152 0.038 Uiso 1 1 calc R
H14 H 0.4276 0.5004 -0.1857 0.038 Uiso 1 1 calc R
C28 C 1.0592(4) 0.8436(4) 0.12689(15) 0.0389(11) Uani 1 1 d .
H15 H 1.0866 0.9081 0.1011 0.058 Uiso 1 1 calc R
H16 H 1.1031 0.8547 0.1581 0.058 Uiso 1 1 calc R
H17 H 0.9799 0.8623 0.1340 0.058 Uiso 1 1 calc R
C36 C 0.5775(4) 0.1574(4) -0.03433(17) 0.0438(12) Uani 1 1 d .
H18 H 0.5316 0.1430 -0.0648 0.066 Uiso 1 1 calc R
H19 H 0.5534 0.0936 -0.0076 0.066 Uiso 1 1 calc R
H20 H 0.6566 0.1407 -0.0425 0.066 Uiso 1 1 calc R
C31 C 0.7214(4) 0.3547(5) 0.22314(16) 0.0461(13) Uani 1 1 d .
H21 H 0.6952 0.4499 0.2203 0.069 Uiso 1 1 calc R
H22 H 0.7585 0.3417 0.2561 0.069 Uiso 1 1 calc R
H23 H 0.6571 0.2921 0.2206 0.069 Uiso 1 1 calc R
C37 C 0.4371(3) 0.3344(5) -0.00411(17) 0.0416(12) Uani 1 1 d .
H24 H 0.4275 0.4305 0.0061 0.062 Uiso 1 1 calc R
H25 H 0.4120 0.2740 0.0235 0.062 Uiso 1 1 calc R
H26 H 0.3924 0.3162 -0.0347 0.062 Uiso 1 1 calc R
C34 C 0.7800(3) 0.8270(4) -0.09424(16) 0.0330(10) Uani 1 1 d .
H27 H 0.7409 0.8345 -0.1269 0.050 Uiso 1 1 calc R
H28 H 0.8427 0.8923 -0.0934 0.050 Uiso 1 1 calc R
H29 H 0.7276 0.8480 -0.0666 0.050 Uiso 1 1 calc R
C30 C 0.8528(4) 0.1763(5) 0.18570(19) 0.0496(13) Uani 1 1 d .
H30 H 0.7910 0.1099 0.1839 0.074 Uiso 1 1 calc R
H31 H 0.8906 0.1679 0.2187 0.074 Uiso 1 1 calc R
H32 H 0.9065 0.1577 0.1583 0.074 Uiso 1 1 calc R
C27 C 1.1960(3) 0.6617(5) 0.09556(16) 0.0423(12) Uani 1 1 d .
H33 H 1.2024 0.5673 0.0828 0.063 Uiso 1 1 calc R
H34 H 1.2403 0.6714 0.1268 0.063 Uiso 1 1 calc R
H35 H 1.2241 0.7258 0.0698 0.063 Uiso 1 1 calc R
C40 C 0.6367(4) 0.3145(6) -0.23884(18) 0.0578(14) Uani 1 1 d .
H36 H 0.6780 0.4003 -0.2466 0.069 Uiso 1 1 calc R
H37 H 0.6324 0.2603 -0.2707 0.069 Uiso 1 1 calc R
C39 C 0.5189(4) 0.3520(5) -0.22296(16) 0.0463(12) Uani 1 1 d .
H38 H 0.4884 0.2763 -0.2019 0.056 Uiso 1 1 calc R
H39 H 0.4718 0.3589 -0.2539 0.056 Uiso 1 1 calc R
C41 C 0.7041(4) 0.2329(6) -0.2000(2) 0.0666(16) Uani 1 1 d .
H40 H 0.7188 0.2905 -0.1702 0.100 Uiso 1 1 calc R
H41 H 0.7755 0.2043 -0.2152 0.100 Uiso 1 1 calc R
H42 H 0.6613 0.1514 -0.1897 0.100 Uiso 1 1 calc R

loop_
_atom_site_aniso_label
_atom_site_aniso_U_11
_atom_site_aniso_U_22
_atom_site_aniso_U_33
_atom_site_aniso_U_23
_atom_site_aniso_U_13
_atom_site_aniso_U_12
C8 0.020(2) 0.023(2) 0.023(2) -0.0012(18) 0.0007(17) 0.0018(16)
C13 0.023(2) 0.021(2) 0.021(2) -0.0006(17) 0.0003(17) 0.0015(18)
C2 0.0181(19) 0.022(2) 0.019(2) 0.0016(17) 0.0031(16) 0.0050(16)
C20 0.0189(19) 0.021(2) 0.018(2) 0.0002(16) -0.0003(16) -0.0004(17)
C7 0.021(2) 0.021(2) 0.022(2) -0.0025(17) 0.0035(17) 0.0032(17)
C32 0.029(2) 0.028(2) 0.014(2) 0.0024(17) 0.0035(17) -0.0022(19)
C1 0.022(2) 0.021(2) 0.021(2) -0.0012(18) -0.0029(17) 0.0034(18)
B1 0.021(2) 0.019(2) 0.018(2) 0.002(2) 0.0062(18) 0.0024(19)
C25 0.027(2) 0.026(2) 0.017(2) -0.0001(17) 0.0008(17) -0.0004(18)
C12 0.029(2) 0.023(2) 0.024(2) 0.0022(19) -0.0058(18) -0.0003(18)
C29 0.026(2) 0.035(3) 0.026(2) 0.0082(19) -0.0031(19) -0.006(2)
C3 0.022(2) 0.029(2) 0.019(2) 0.0006(19) 0.0046(17) 0.0005(19)
C14 0.023(2) 0.026(2) 0.018(2) -0.0024(17) 0.0003(17) 0.0059(17)
C24 0.024(2) 0.022(2) 0.033(3) -0.0057(19) -0.0006(19) -0.0043(17)
C18 0.035(2) 0.035(2) 0.021(2) 0.0061(19) -0.006(2) -0.002(2)
C6 0.024(2) 0.023(2) 0.018(2) -0.0005(17) 0.0029(17) -0.0017(17)
C15 0.022(2) 0.027(2) 0.023(2) 0.0028(18) 0.0030(17) 0.0012(18)
C26 0.030(2) 0.033(3) 0.024(2) -0.0009(19) -0.0022(19) -0.0070(19)
C35 0.028(2) 0.034(2) 0.020(2) 0.0045(19) -0.0035(17) -0.0087(19)
C22 0.028(2) 0.033(2) 0.016(2) 0.0032(19) 0.0045(18) -0.0004(19)
C19 0.025(2) 0.033(2) 0.020(2) 0.0048(19) 0.0013(17) -0.0034(19)
C9 0.026(2) 0.023(2) 0.023(2) 0.0049(18) -0.0034(18) -0.0007(18)
C16 0.029(2) 0.041(3) 0.021(2) -0.006(2) -0.0057(19) -0.005(2)
C21 0.023(2) 0.024(2) 0.021(2) -0.0011(18) -0.0012(17) 0.0045(17)
C5 0.033(2) 0.036(2) 0.021(2) 0.0073(19) 0.0014(19) -0.006(2)
C4 0.031(2) 0.037(3) 0.027(2) 0.000(2) -0.002(2) -0.010(2)
C11 0.034(2) 0.038(3) 0.024(2) 0.009(2) -0.0005(19) -0.009(2)
C23 0.027(2) 0.030(2) 0.020(2) -0.0007(19) 0.0001(17) 0.0006(19)
C10 0.029(2) 0.038(3) 0.034(3) 0.008(2) -0.006(2) -0.016(2)
C33 0.035(2) 0.042(3) 0.026(2) 0.002(2) 0.003(2) -0.008(2)
C17 0.034(2) 0.035(2) 0.021(2) 0.000(2) -0.0030(19) 0.003(2)
C38 0.032(2) 0.038(2) 0.025(2) 0.001(2) -0.0055(18) -0.0044(19)
C28 0.062(3) 0.027(2) 0.028(3) 0.004(2) -0.007(2) -0.014(2)
C36 0.066(3) 0.035(3) 0.030(3) 0.002(2) -0.011(2) -0.015(2)
C31 0.041(3) 0.074(4) 0.023(3) 0.004(3) 0.009(2) -0.020(3)
C37 0.028(2) 0.063(3) 0.033(3) 0.016(2) -0.001(2) -0.008(2)
C34 0.038(2) 0.032(2) 0.029(2) 0.007(2) -0.007(2) -0.003(2)
C30 0.061(3) 0.034(3) 0.054(3) 0.019(2) -0.026(3) -0.013(2)
C27 0.025(2) 0.071(3) 0.030(3) 0.009(2) -0.007(2) -0.011(2)
C40 0.043(3) 0.083(4) 0.047(3) -0.009(3) 0.008(2) 0.000(3)
C39 0.053(3) 0.059(3) 0.027(3) -0.004(2) -0.003(2) 0.003(2)
C41 0.057(3) 0.077(4) 0.066(4) -0.010(3) -0.001(3) 0.018(3)

loop_
_atom_type_symbol
_atom_type_description
_atom_type_scat_dispersion_real
_atom_type_scat_dispersion_imag
_atom_type_scat_source
C C 0.0033 0.0016 'International Tables Vol C Tables 4.2.6.8 and 6.1.1.4'
H H 0.0000 0.0000 'International Tables Vol C Tables 4.2.6.8 and 6.1.1.4'
B B 0.0013 0.0007 'International Tables Vol C Tables 4.2.6.8 and 6.1.1.4'

loop_
_geom_angle_atom_site_label_1
_geom_angle_atom_site_label_2
_geom_angle_atom_site_label_3
_geom_angle
C9 C8 C13 121.3(3)
C9 C8 B1 118.7(3)
C13 C8 B1 120.0(3)
C12 C13 C8 119.4(3)
C12 C13 C1 120.8(3)
C8 C13 C1 119.8(3)
C3 C2 C7 119.2(3)
C3 C2 C1 120.7(3)
C7 C2 C1 120.1(3)
C21 C20 C25 120.4(3)
C21 C20 B1 120.2(3)
C25 C20 B1 119.3(3)
C6 C7 C2 121.8(3)
C6 C7 B1 118.8(3)
C2 C7 B1 119.4(3)
C6 C32 C21 115.7(3)
C6 C32 C33 108.4(3)
C21 C32 C33 108.7(3)
C6 C32 C34 107.0(3)
C21 C32 C34 108.3(3)
C33 C32 C34 108.6(3)
C13 C1 C2 122.1(3)
C13 C1 C14 118.9(3)
C2 C1 C14 119.0(3)
C8 B1 C20 121.1(3)
C8 B1 C7 118.6(3)
C20 B1 C7 120.3(3)
C24 C25 C20 118.7(3)
C24 C25 C35 119.3(3)
C20 C25 C35 121.9(3)
C11 C12 C13 117.6(4)
C11 C12 C29 118.6(3)
C13 C12 C29 123.8(3)
C12 C29 C19 113.1(3)
C12 C29 C30 107.1(3)
C19 C29 C30 107.8(3)
C12 C29 C31 109.7(3)
C19 C29 C31 109.2(3)
C30 C29 C31 109.9(4)
C4 C3 C2 117.5(4)
C4 C3 C26 118.3(3)
C2 C3 C26 124.2(3)
C15 C14 C19 118.8(3)
C15 C14 C1 120.3(3)
C19 C14 C1 120.9(3)
C25 C24 C23 121.6(3)
C25 C24 H1 119.2
C23 C24 H1 119.2
C19 C18 C17 121.4(4)
C19 C18 H2 119.3
C17 C18 H2 119.3
C5 C6 C7 118.0(4)
C5 C6 C32 118.7(3)
C7 C6 C32 123.2(3)
C16 C15 C14 119.2(3)
C16 C15 C26 117.6(3)
C14 C15 C26 123.3(3)
C3 C26 C15 112.4(3)
C3 C26 C27 109.1(3)
C15 C26 C27 109.5(3)
C3 C26 C28 107.9(3)
C15 C26 C28 107.4(3)
C27 C26 C28 110.6(3)
C9 C35 C25 115.7(3)
C9 C35 C36 107.2(3)
C25 C35 C36 108.2(3)
C9 C35 C37 107.7(3)
C25 C35 C37 108.3(3)
C36 C35 C37 109.6(3)
C23 C22 C21 121.3(4)
C23 C22 H3 119.4
C21 C22 H3 119.4
C18 C19 C14 119.4(3)
C18 C19 C29 118.1(3)
C14 C19 C29 122.5(3)
C10 C9 C8 118.3(3)
C10 C9 C35 118.6(3)
C8 C9 C35 123.1(3)
C17 C16 C15 121.9(4)
C17 C16 H4 119.1
C15 C16 H4 119.1
C22 C21 C20 118.8(3)
C22 C21 C32 119.5(3)
C20 C21 C32 121.6(3)
C6 C5 C4 120.2(4)
C6 C5 H5 119.9
C4 C5 H5 119.9
C3 C4 C5 123.3(4)
C3 C4 H6 118.4
C5 C4 H6 118.4
C10 C11 C12 123.1(4)
C10 C11 H7 118.5
C12 C11 H7 118.5
C24 C23 C22 119.2(3)
C24 C23 C38 119.8(3)
C22 C23 C38 121.0(3)
C11 C10 C9 120.4(4)
C11 C10 H8 119.8
C9 C10 H8 119.8
C32 C33 H9 109.5
C32 C33 H10 109.5
H9 C33 H10 109.5
C32 C33 H11 109.5
H9 C33 H11 109.5
H10 C33 H11 109.5
C16 C17 C18 119.4(4)
C16 C17 H12 120.3
C18 C17 H12 120.3
C23 C38 C39 114.8(3)
C23 C38 H13 108.6
C39 C38 H13 108.6
C23 C38 H14 108.6
C39 C38 H14 108.6
H13 C38 H14 107.5
C26 C28 H15 109.5
C26 C28 H16 109.5
H15 C28 H16 109.5
C26 C28 H17 109.5
H15 C28 H17 109.5
H16 C28 H17 109.5
C35 C36 H18 109.5
C35 C36 H19 109.5
H18 C36 H19 109.5
C35 C36 H20 109.5
H18 C36 H20 109.5
H19 C36 H20 109.5
C29 C31 H21 109.5
C29 C31 H22 109.5
H21 C31 H22 109.5
C29 C31 H23 109.5
H21 C31 H23 109.5
H22 C31 H23 109.5
C35 C37 H24 109.5
C35 C37 H25 109.5
H24 C37 H25 109.5
C35 C37 H26 109.5
H24 C37 H26 109.5
H25 C37 H26 109.5
C32 C34 H27 109.5
C32 C34 H28 109.5
H27 C34 H28 109.5
C32 C34 H29 109.5
H27 C34 H29 109.5
H28 C34 H29 109.5
C29 C30 H30 109.5
C29 C30 H31 109.5
H30 C30 H31 109.5
C29 C30 H32 109.5
H30 C30 H32 109.5
H31 C30 H32 109.5
C26 C27 H33 109.5
C26 C27 H34 109.5
H33 C27 H34 109.5
C26 C27 H35 109.5
H33 C27 H35 109.5
H34 C27 H35 109.5
C39 C40 C41 115.5(4)
C39 C40 H36 108.4
C41 C40 H36 108.4
C39 C40 H37 108.4
C41 C40 H37 108.4
H36 C40 H37 107.5
C40 C39 C38 115.4(4)
C40 C39 H38 108.4
C38 C39 H38 108.4
C40 C39 H39 108.4
C38 C39 H39 108.4
H38 C39 H39 107.5
C40 C41 H40 109.5
C40 C41 H41 109.5
H40 C41 H41 109.5
C40 C41 H42 109.5
H40 C41 H42 109.5
H41 C41 H42 109.5

loop_
_geom_bond_atom_site_label_1
_geom_bond_atom_site_label_2
_geom_bond_distance
C8 C9 1.404(5)
C8 C13 1.434(5)
C8 B1 1.503(5)
C13 C12 1.407(5)
C13 C1 1.452(5)
C2 C3 1.403(5)
C2 C7 1.436(5)
C2 C1 1.455(5)
C20 C21 1.405(5)
C20 C25 1.414(5)
C20 B1 1.507(5)
C7 C6 1.401(5)
C7 B1 1.511(5)
C32 C6 1.535(5)
C32 C21 1.538(5)
C32 C33 1.538(5)
C32 C34 1.548(5)
C1 C14 1.465(5)
C25 C24 1.387(5)
C25 C35 1.535(5)
C12 C11 1.405(5)
C12 C29 1.514(5)
C29 C19 1.516(5)
C29 C30 1.547(6)
C29 C31 1.549(5)
C3 C4 1.395(5)
C3 C26 1.513(5)
C14 C15 1.423(5)
C14 C19 1.425(5)
C24 C23 1.388(5)
C24 H1 0.9500
C18 C19 1.387(5)
C18 C17 1.388(5)
C18 H2 0.9500
C6 C5 1.387(5)
C15 C16 1.390(5)
C15 C26 1.518(5)
C26 C27 1.538(5)
C26 C28 1.554(5)
C35 C9 1.533(5)
C35 C36 1.541(6)
C35 C37 1.551(5)
C22 C23 1.390(5)
C22 C21 1.394(5)
C22 H3 0.9500
C9 C10 1.399(5)
C16 C17 1.374(5)
C16 H4 0.9500
C5 C4 1.395(5)
C5 H5 0.9500
C4 H6 0.9500
C11 C10 1.379(5)
C11 H7 0.9500
C23 C38 1.513(5)
C10 H8 0.9500
C33 H9 0.9800
C33 H10 0.9800
C33 H11 0.9800
C17 H12 0.9500
C38 C39 1.514(5)
C38 H13 0.9900
C38 H14 0.9900
C28 H15 0.9800
C28 H16 0.9800
C28 H17 0.9800
C36 H18 0.9800
C36 H19 0.9800
C36 H20 0.9800
C31 H21 0.9800
C31 H22 0.9800
C31 H23 0.9800
C37 H24 0.9800
C37 H25 0.9800
C37 H26 0.9800
C34 H27 0.9800
C34 H28 0.9800
C34 H29 0.9800
C30 H30 0.9800
C30 H31 0.9800
C30 H32 0.9800
C27 H33 0.9800
C27 H34 0.9800
C27 H35 0.9800
C40 C39 1.508(6)
C40 C41 1.521(7)
C40 H36 0.9900
C40 H37 0.9900
C39 H38 0.9900
C39 H39 0.9900
C41 H40 0.9800
C41 H41 0.9800
C41 H42 0.9800

loop_
_geom_torsion_atom_site_label_1
_geom_torsion_atom_site_label_2
_geom_torsion_atom_site_label_3
_geom_torsion_atom_site_label_4
_geom_torsion
C9 C8 C13 C12 0.8(5)
B1 C8 C13 C12 -178.6(3)
C9 C8 C13 C1 179.8(3)
B1 C8 C13 C1 0.5(5)
C3 C2 C7 C6 -0.3(5)
C1 C2 C7 C6 179.3(3)
C3 C2 C7 B1 179.0(3)
C1 C2 C7 B1 -1.5(5)
C12 C13 C1 C2 179.0(3)
C8 C13 C1 C2 0.0(5)
C12 C13 C1 C14 -0.1(5)
C8 C13 C1 C14 -179.1(3)
C3 C2 C1 C13 -179.9(3)
C7 C2 C1 C13 0.5(5)
C3 C2 C1 C14 -0.9(5)
C7 C2 C1 C14 179.6(3)
C9 C8 B1 C20 1.3(5)
C13 C8 B1 C20 -179.3(3)
C9 C8 B1 C7 179.2(3)
C13 C8 B1 C7 -1.4(5)
C21 C20 B1 C8 176.9(3)
C25 C20 B1 C8 0.0(5)
C21 C20 B1 C7 -0.9(5)
C25 C20 B1 C7 -177.9(3)
C6 C7 B1 C8 -178.8(3)
C2 C7 B1 C8 1.9(5)
C6 C7 B1 C20 -0.9(5)
C2 C7 B1 C20 179.8(3)
C21 C20 C25 C24 1.0(5)
B1 C20 C25 C24 177.9(3)
C21 C20 C25 C35 179.7(3)
B1 C20 C25 C35 -3.3(5)
C8 C13 C12 C11 -1.6(5)
C1 C13 C12 C11 179.3(3)
C8 C13 C12 C29 177.3(3)
C1 C13 C12 C29 -1.8(6)
C11 C12 C29 C19 -178.9(3)
C13 C12 C29 C19 2.2(5)
C11 C12 C29 C30 62.5(5)
C13 C12 C29 C30 -116.4(4)
C11 C12 C29 C31 -56.7(5)
C13 C12 C29 C31 124.4(4)
C7 C2 C3 C4 0.1(5)
C1 C2 C3 C4 -179.5(3)
C7 C2 C3 C26 179.7(3)
C1 C2 C3 C26 0.2(5)
C13 C1 C14 C15 179.4(3)
C2 C1 C14 C15 0.3(5)
C13 C1 C14 C19 1.3(5)
C2 C1 C14 C19 -177.8(3)
C20 C25 C24 C23 -0.4(6)
C35 C25 C24 C23 -179.2(3)
C2 C7 C6 C5 0.4(5)
B1 C7 C6 C5 -178.8(3)
C2 C7 C6 C32 -177.6(3)
B1 C7 C6 C32 3.2(5)
C21 C32 C6 C5 178.5(3)
C33 C32 C6 C5 56.2(4)
C34 C32 C6 C5 -60.8(4)
C21 C32 C6 C7 -3.5(5)
C33 C32 C6 C7 -125.8(4)
C34 C32 C6 C7 117.2(4)
C19 C14 C15 C16 0.0(5)
C1 C14 C15 C16 -178.2(3)
C19 C14 C15 C26 179.2(3)
C1 C14 C15 C26 1.0(6)
C4 C3 C26 C15 -179.4(3)
C2 C3 C26 C15 1.0(5)
C4 C3 C26 C27 -57.8(5)
C2 C3 C26 C27 122.6(4)
C4 C3 C26 C28 62.4(4)
C2 C3 C26 C28 -117.3(4)
C16 C15 C26 C3 177.6(3)
C14 C15 C26 C3 -1.6(5)
C16 C15 C26 C27 56.3(5)
C14 C15 C26 C27 -122.9(4)
C16 C15 C26 C28 -63.9(4)
C14 C15 C26 C28 117.0(4)
C24 C25 C35 C9 -176.2(3)
C20 C25 C35 C9 5.1(5)
C24 C25 C35 C36 63.6(5)
C20 C25 C35 C36 -115.2(4)
C24 C25 C35 C37 -55.2(5)
C20 C25 C35 C37 126.0(4)
C17 C18 C19 C14 -0.8(6)
C17 C18 C19 C29 178.5(4)
C15 C14 C19 C18 0.4(6)
C1 C14 C19 C18 178.5(4)
C15 C14 C19 C29 -178.8(3)
C1 C14 C19 C29 -0.7(6)
C12 C29 C19 C18 179.8(4)
C30 C29 C19 C18 -62.0(5)
C31 C29 C19 C18 57.4(5)
C12 C29 C19 C14 -1.0(5)
C30 C29 C19 C14 117.2(4)
C31 C29 C19 C14 -123.3(4)
C13 C8 C9 C10 0.6(5)
B1 C8 C9 C10 179.9(4)
C13 C8 C9 C35 -178.7(3)
B1 C8 C9 C35 0.7(5)
C25 C35 C9 C10 177.1(3)
C36 C35 C9 C10 -62.1(5)
C37 C35 C9 C10 55.7(5)
C25 C35 C9 C8 -3.7(5)
C36 C35 C9 C8 117.1(4)
C37 C35 C9 C8 -125.1(4)
C14 C15 C16 C17 0.0(6)
C26 C15 C16 C17 -179.2(4)
C23 C22 C21 C20 -0.1(6)
C23 C22 C21 C32 -178.3(3)
C25 C20 C21 C22 -0.7(5)
B1 C20 C21 C22 -177.7(3)
C25 C20 C21 C32 177.4(3)
B1 C20 C21 C32 0.5(5)
C6 C32 C21 C22 179.7(3)
C33 C32 C21 C22 -58.2(4)
C34 C32 C21 C22 59.6(4)
C6 C32 C21 C20 1.5(5)
C33 C32 C21 C20 123.7(4)
C34 C32 C21 C20 -118.5(4)
C7 C6 C5 C4 -0.4(6)
C32 C6 C5 C4 177.7(3)
C2 C3 C4 C5 -0.1(6)
C26 C3 C4 C5 -179.7(4)
C6 C5 C4 C3 0.2(6)
C13 C12 C11 C10 1.2(6)
C29 C12 C11 C10 -177.7(4)
C25 C24 C23 C22 -0.4(6)
C25 C24 C23 C38 179.1(3)
C21 C22 C23 C24 0.6(6)
C21 C22 C23 C38 -178.8(3)
C12 C11 C10 C9 0.1(6)
C8 C9 C10 C11 -1.0(6)
C35 C9 C10 C11 178.2(4)
C15 C16 C17 C18 -0.4(6)
C19 C18 C17 C16 0.8(6)
C24 C23 C38 C39 -67.4(5)
C22 C23 C38 C39 112.0(4)
C41 C40 C39 C38 87.2(5)
C23 C38 C39 C40 -59.7(5)
